data_7216724
loop_
_publ_author_name
'Singh, Udai P.'
'Narang, Shikha'

_publ_section_title
;
 A supramolecular approach towards the construction of molecular salts
 using phosphonic acid and pyrazole
;
_journal_issue 33
_journal_name_full CrystEngComm
_journal_page_first 7777
_journal_paper_doi 10.1039/C4CE00484A
_journal_volume 16
_journal_year 2014
_chemical_formula_moiety 'C11 H17 N4, C11 H16 N4, C6 H7 O3 P, C6 H6 O3 P'
_chemical_formula_sum 'C34 H46 N8 O6 P2'
_chemical_formula_weight 724.73
_chemical_name_systematic
; 
 ? 
;
_space_group_IT_number 29
_symmetry_cell_setting orthorhombic
_symmetry_space_group_name_Hall 'P 2c -2ac'
_symmetry_space_group_name_H-M 'P c a 21'
_atom_sites_solution_hydrogens geom
_atom_sites_solution_primary direct
_atom_sites_solution_secondary difmap
_audit_creation_method SHELXL-97
_cell_angle_alpha 90.00
_cell_angle_beta 90.00
_cell_angle_gamma 90.00
_cell_formula_units_Z 4
_cell_length_a 26.1677(10)
_cell_length_b 16.0917(8)
_cell_length_c 8.6296(4)
_cell_measurement_reflns_used 126
_cell_measurement_temperature 296(2)
_cell_measurement_theta_max 28.29
_cell_measurement_theta_min 1.27
_cell_volume 3633.8(3)
_computing_cell_refinement 'Bruker kappa Apex'
_computing_data_collection 'Bruker kappa Apex'
_computing_data_reduction 'Bruker SAINT'
_computing_molecular_graphics 'Bruker XSHELL'
_computing_publication_material 'Bruker XSHELL'
_computing_structure_refinement 'SHELXL-97 (Sheldrick, 2008)'
_computing_structure_solution 'SHELXS-97 (Sheldrick, 2008)'
_diffrn_ambient_temperature 296(2)
_diffrn_measured_fraction_theta_full 0.992
_diffrn_measured_fraction_theta_max 0.992
_diffrn_measurement_device_type 'CCD area detector'
_diffrn_measurement_method 'phi and omega scans'
_diffrn_radiation_monochromator graphite
_diffrn_radiation_source 'fine-focus sealed tube'
_diffrn_radiation_type MoK\a
_diffrn_radiation_wavelength 0.71073
_diffrn_reflns_av_R_equivalents 0.0617
_diffrn_reflns_av_sigmaI/netI 0.0640
_diffrn_reflns_limit_h_max 34
_diffrn_reflns_limit_h_min -27
_diffrn_reflns_limit_k_max 21
_diffrn_reflns_limit_k_min -21
_diffrn_reflns_limit_l_max 11
_diffrn_reflns_limit_l_min -11
_diffrn_reflns_number 62864
_diffrn_reflns_theta_full 28.29
_diffrn_reflns_theta_max 28.29
_diffrn_reflns_theta_min 1.27
_exptl_absorpt_coefficient_mu 0.175
_exptl_absorpt_correction_T_max 0.969
_exptl_absorpt_correction_T_min 0.967
_exptl_absorpt_correction_type multi-scan
_exptl_absorpt_process_details '(SADABS; Bruker, 2000)'
_exptl_crystal_colour white
_exptl_crystal_density_diffrn 1.325
_exptl_crystal_density_method 'not measured'
_exptl_crystal_description block
_exptl_crystal_F_000 1536.0
_exptl_crystal_size_max 0.19
_exptl_crystal_size_mid 0.19
_exptl_crystal_size_min 0.18
_refine_diff_density_max 0.197
_refine_diff_density_min -0.256
_refine_diff_density_rms 0.050
_refine_ls_abs_structure_details 'Flack H D (1983), Acta Cryst. A39, 876-881'
_refine_ls_abs_structure_Flack 0.33(10)
_refine_ls_extinction_method none
_refine_ls_goodness_of_fit_ref 1.000
_refine_ls_hydrogen_treatment constr
_refine_ls_matrix_type full
_refine_ls_number_parameters 463
_refine_ls_number_reflns 8834
_refine_ls_number_restraints 1
_refine_ls_restrained_S_all 0.999
_refine_ls_R_factor_all 0.1077
_refine_ls_R_factor_gt 0.0494
_refine_ls_shift/su_max 0.001
_refine_ls_shift/su_mean 0.000
_refine_ls_structure_factor_coef Fsqd
_refine_ls_weighting_details 'calc w=1/[\s^2^(Fo^2^)+(0.0765P)^2^+0.2956P] where P=(Fo^2^+2Fc^2^)/3'
_refine_ls_weighting_scheme calc
_refine_ls_wR_factor_gt 0.1125
_refine_ls_wR_factor_ref 0.1441
_reflns_number_gt 5339
_reflns_number_total 8834
_reflns_threshold_expression >2sigma(I)
_cod_data_source_file c4ce00484a2.cif
_cod_data_source_block ups1186shi_0ma
_cod_depositor_comments
;
The following automatic conversions were performed:

'_symmetry_cell_setting' value 'Orthorhombic' changed to
'orthorhombic' according to
/usr/data/users/saulius/crontab/automatic-downloads/rss-feeds/RSC/lib/dictionaries/cif_core.dic
dictionary named 'cif_core.dic' version 2.4.2 from 2011-04-26.

Automatic conversion script
Id: cif_fix_values 2281 2013-09-26 08:29:07Z andrius 

 Adding full bibliography for 7216721--7216726.cif.
;
_cod_database_code 7216724

loop_
_symmetry_equiv_pos_as_xyz
'x, y, z'
'-x, -y, z+1/2'
'x+1/2, -y, z'
'-x+1/2, y, z+1/2'

loop_
_atom_site_label
_atom_site_type_symbol
_atom_site_fract_x
_atom_site_fract_y
_atom_site_fract_z
_atom_site_U_iso_or_equiv
_atom_site_adp_type
_atom_site_occupancy
_atom_site_symmetry_multiplicity
_atom_site_calc_flag
_atom_site_refinement_flags
P1 P 0.53943(3) 0.15299(5) 1.22867(11) 0.0415(2) Uani 1 1 d .
P2 P 0.94282(3) 0.65756(5) 0.35766(11) 0.0426(2) Uani 1 1 d .
O6 O 0.99491(9) 0.63684(14) 0.2791(3) 0.0521(6) Uani 1 1 d .
H6E H 1.0129 0.6786 0.2777 0.078 Uiso 1 1 calc R
O5 O 0.90692(9) 0.58962(15) 0.3048(3) 0.0573(7) Uani 1 1 d .
O4 O 0.92552(8) 0.74390(14) 0.3207(3) 0.0589(7) Uani 1 1 d .
O3 O 0.55550(8) 0.23805(14) 1.2793(3) 0.0531(6) Uani 1 1 d .
O2 O 0.48406(8) 0.13221(14) 1.2770(3) 0.0540(6) Uani 1 1 d .
H2E H 0.4676 0.1753 1.2849 0.081 Uiso 1 1 calc R
O1 O 0.57217(9) 0.08360(16) 1.2974(3) 0.0578(7) Uani 1 1 d .
H1E H 0.5990 0.0800 1.2488 0.087 Uiso 1 1 calc R
N1 N 0.69356(9) 0.23967(14) 0.3871(3) 0.0405(7) Uani 1 1 d .
N2 N 0.64821(10) 0.27714(14) 0.4184(3) 0.0411(6) Uani 1 1 d .
H2D H 0.6193 0.2598 0.3837 0.049 Uiso 1 1 calc R
N3 N 0.77918(10) 0.58919(14) 0.3989(3) 0.0411(7) Uani 1 1 d .
H3D H 0.7761 0.6325 0.3411 0.049 Uiso 1 1 calc R
N4 N 0.82377(10) 0.55295(15) 0.4354(3) 0.0402(6) Uani 1 1 d .
H4D H 0.8536 0.5691 0.4064 0.048 Uiso 1 1 calc R
N5 N 0.78628(9) 0.73765(14) 0.2131(3) 0.0395(6) Uani 1 1 d .
N6 N 0.83149(10) 0.77441(15) 0.1795(3) 0.0407(7) Uani 1 1 d .
H6D H 0.8605 0.7571 0.2134 0.049 Uiso 1 1 calc R
N7 N 0.65710(10) 1.05049(14) 0.1754(3) 0.0403(6) Uani 1 1 d .
N8 N 0.70230(9) 1.08470(14) 0.2125(3) 0.0372(6) Uani 1 1 d .
H8D H 0.7059 1.1267 0.2732 0.045 Uiso 1 1 calc R
C1 C 0.54369(13) 0.14557(19) 1.0225(4) 0.0411(8) Uani 1 1 d .
C2 C 0.51479(14) 0.0899(2) 0.9386(5) 0.0530(9) Uani 1 1 d .
H2 H 0.4913 0.0562 0.9893 0.064 Uiso 1 1 calc R
C3 C 0.52040(19) 0.0838(3) 0.7796(5) 0.0771(13) Uani 1 1 d .
H3 H 0.4999 0.0474 0.7234 0.092 Uiso 1 1 calc R
C4 C 0.5567(2) 0.1319(4) 0.7041(6) 0.0923(16) Uani 1 1 d .
H4 H 0.5612 0.1268 0.5977 0.111 Uiso 1 1 calc R
C5 C 0.5856(2) 0.1869(3) 0.7862(6) 0.0842(14) Uani 1 1 d .
H5 H 0.6095 0.2199 0.7353 0.101 Uiso 1 1 calc R
C6 C 0.57966(15) 0.1937(3) 0.9450(5) 0.0630(10) Uani 1 1 d .
H6A H 0.5999 0.2307 1.0004 0.076 Uiso 1 1 calc R
C7 C 0.95219(12) 0.64830(18) 0.5623(4) 0.0365(8) Uani 1 1 d .
C8 C 0.96684(14) 0.5741(2) 0.6269(4) 0.0517(9) Uani 1 1 d .
H8 H 0.9726 0.5288 0.5624 0.062 Uiso 1 1 calc R
C9 C 0.97318(18) 0.5650(3) 0.7826(5) 0.0732(12) Uani 1 1 d .
H9 H 0.9827 0.5135 0.8221 0.088 Uiso 1 1 calc R
C10 C 0.96590(19) 0.6289(3) 0.8803(6) 0.0880(14) Uani 1 1 d .
H10 H 0.9709 0.6225 0.9863 0.106 Uiso 1 1 calc R
C11 C 0.9512(2) 0.7023(3) 0.8214(6) 0.105(2) Uani 1 1 d .
H11 H 0.9454 0.7466 0.8884 0.126 Uiso 1 1 calc R
C12 C 0.94443(17) 0.7141(2) 0.6620(6) 0.0745(13) Uani 1 1 d .
H12 H 0.9348 0.7658 0.6237 0.089 Uiso 1 1 calc R
C13 C 0.78299(12) 0.2626(2) 0.4532(5) 0.0485(9) Uani 1 1 d .
H13A H 0.7863 0.2080 0.4095 0.073 Uiso 1 1 calc R
H13B H 0.7973 0.2631 0.5557 0.073 Uiso 1 1 calc R
H13C H 0.8009 0.3019 0.3894 0.073 Uiso 1 1 calc R
C14 C 0.72838(11) 0.28549(16) 0.4609(4) 0.0343(7) Uani 1 1 d .
C15 C 0.70501(11) 0.35224(17) 0.5389(3) 0.0329(7) Uani 1 1 d .
C16 C 0.65360(12) 0.34430(17) 0.5094(4) 0.0378(7) Uani 1 1 d .
C17 C 0.60766(13) 0.3934(2) 0.5615(5) 0.0579(10) Uani 1 1 d .
H17A H 0.6079 0.4469 0.5124 0.087 Uiso 1 1 calc R
H17B H 0.6088 0.4003 0.6720 0.087 Uiso 1 1 calc R
H17C H 0.5770 0.3642 0.5334 0.087 Uiso 1 1 calc R
C18 C 0.73097(12) 0.41776(17) 0.6357(4) 0.0379(7) Uani 1 1 d .
H18A H 0.7052 0.4458 0.6975 0.046 Uiso 1 1 calc R
H18B H 0.7543 0.3905 0.7066 0.046 Uiso 1 1 calc R
C19 C 0.68598(13) 0.5773(2) 0.4464(5) 0.0540(9) Uani 1 1 d .
H19A H 0.6847 0.6368 0.4528 0.081 Uiso 1 1 calc R
H19B H 0.6654 0.5537 0.5273 0.081 Uiso 1 1 calc R
H19C H 0.6732 0.5597 0.3475 0.081 Uiso 1 1 calc R
C20 C 0.74032(12) 0.54870(16) 0.4647(4) 0.0361(7) Uani 1 1 d .
C21 C 0.76018(11) 0.48202(16) 0.5458(3) 0.0335(7) Uani 1 1 d .
C22 C 0.81345(13) 0.48702(18) 0.5251(4) 0.0403(8) Uani 1 1 d .
C23 C 0.85625(13) 0.4367(2) 0.5893(5) 0.0557(10) Uani 1 1 d .
H23A H 0.8696 0.4010 0.5099 0.084 Uiso 1 1 calc R
H23B H 0.8440 0.4037 0.6741 0.084 Uiso 1 1 calc R
H23C H 0.8828 0.4731 0.6252 0.084 Uiso 1 1 calc R
C24 C 0.69599(12) 0.7612(2) 0.1492(5) 0.0509(9) Uani 1 1 d .
H24A H 0.6927 0.7031 0.1722 0.076 Uiso 1 1 calc R
H24B H 0.6796 0.7731 0.0522 0.076 Uiso 1 1 calc R
H24C H 0.6801 0.7932 0.2300 0.076 Uiso 1 1 calc R
C25 C 0.75105(13) 0.78341(16) 0.1390(4) 0.0345(7) Uani 1 1 d .
C26 C 0.77416(11) 0.85006(16) 0.0590(3) 0.0317(7) Uani 1 1 d .
C27 C 0.82590(12) 0.84129(17) 0.0868(4) 0.0361(7) Uani 1 1 d .
C28 C 0.87096(12) 0.8893(2) 0.0323(4) 0.0524(9) Uani 1 1 d .
H28A H 0.8894 0.9104 0.1201 0.079 Uiso 1 1 calc R
H28B H 0.8597 0.9348 -0.0310 0.079 Uiso 1 1 calc R
H28C H 0.8929 0.8537 -0.0272 0.079 Uiso 1 1 calc R
C29 C 0.74776(13) 0.91585(15) -0.0361(4) 0.0365(7) Uani 1 1 d .
H29A H 0.7731 0.9435 -0.0998 0.044 Uiso 1 1 calc R
H29B H 0.7237 0.8888 -0.1053 0.044 Uiso 1 1 calc R
C30 C 0.62426(13) 0.9386(2) 0.0108(5) 0.0584(10) Uani 1 1 d .
H30A H 0.6003 0.9239 0.0905 0.088 Uiso 1 1 calc R
H30B H 0.6376 0.8890 -0.0359 0.088 Uiso 1 1 calc R
H30C H 0.6074 0.9715 -0.0666 0.088 Uiso 1 1 calc R
C31 C 0.66711(12) 0.98748(18) 0.0800(4) 0.0378(7) Uani 1 1 d .
C32 C 0.71959(11) 0.98043(16) 0.0557(3) 0.0304(7) Uani 1 1 d .
C33 C 0.74120(12) 1.04490(16) 0.1428(3) 0.0340(7) Uani 1 1 d .
C34 C 0.79482(12) 1.0714(2) 0.1606(4) 0.0464(9) Uani 1 1 d .
H34A H 0.7958 1.1280 0.1953 0.070 Uiso 1 1 calc R
H34B H 0.8120 1.0669 0.0627 0.070 Uiso 1 1 calc R
H34C H 0.8115 1.0364 0.2353 0.070 Uiso 1 1 calc R

loop_
_atom_site_aniso_label
_atom_site_aniso_U_11
_atom_site_aniso_U_22
_atom_site_aniso_U_33
_atom_site_aniso_U_23
_atom_site_aniso_U_13
_atom_site_aniso_U_12
P1 0.0324(5) 0.0463(5) 0.0457(5) -0.0085(4) 0.0013(4) 0.0058(4)
P2 0.0359(5) 0.0478(5) 0.0439(5) 0.0133(5) -0.0032(4) -0.0074(4)
O6 0.0470(14) 0.0544(14) 0.0548(15) 0.0096(12) 0.0100(12) -0.0059(11)
O5 0.0567(15) 0.0730(16) 0.0423(14) 0.0030(12) -0.0020(11) -0.0275(13)
O4 0.0344(12) 0.0626(15) 0.0796(19) 0.0351(14) -0.0077(12) -0.0017(11)
O3 0.0338(12) 0.0570(14) 0.0683(16) -0.0240(12) -0.0066(11) 0.0029(10)
O2 0.0387(13) 0.0507(13) 0.0725(17) -0.0118(13) 0.0115(12) 0.0013(10)
O1 0.0524(15) 0.0721(16) 0.0489(15) 0.0067(12) 0.0097(12) 0.0252(13)
N1 0.0435(16) 0.0320(13) 0.0460(18) -0.0017(13) -0.0020(13) 0.0004(12)
N2 0.0411(16) 0.0383(13) 0.0438(16) -0.0069(13) -0.0065(12) -0.0036(12)
N3 0.0548(17) 0.0256(13) 0.0430(17) 0.0056(12) -0.0034(13) -0.0061(12)
N4 0.0440(16) 0.0386(14) 0.0381(16) 0.0046(13) -0.0012(12) -0.0124(12)
N5 0.0437(16) 0.0339(14) 0.0411(15) 0.0065(13) -0.0028(13) 0.0057(12)
N6 0.0369(16) 0.0407(15) 0.0445(17) 0.0030(13) -0.0060(13) 0.0079(12)
N7 0.0422(15) 0.0315(13) 0.0472(17) -0.0036(13) -0.0031(12) 0.0083(12)
N8 0.0458(16) 0.0303(13) 0.0356(15) -0.0062(12) -0.0030(13) 0.0040(11)
C1 0.0390(18) 0.0380(18) 0.046(2) 0.0003(15) -0.0018(16) 0.0046(14)
C2 0.061(2) 0.0425(19) 0.056(2) -0.0063(17) -0.0094(19) -0.0010(16)
C3 0.111(4) 0.068(3) 0.052(3) -0.020(2) -0.026(3) 0.016(3)
C4 0.122(5) 0.116(4) 0.039(3) 0.004(3) 0.004(3) 0.028(4)
C5 0.093(4) 0.096(4) 0.064(3) 0.018(3) 0.017(3) -0.009(3)
C6 0.062(2) 0.073(2) 0.054(2) 0.004(2) 0.000(2) -0.007(2)
C7 0.0316(17) 0.0334(17) 0.044(2) 0.0012(15) -0.0019(14) -0.0008(12)
C8 0.074(3) 0.0388(18) 0.042(2) -0.0018(16) -0.0034(18) 0.0118(17)
C9 0.106(3) 0.064(3) 0.050(2) 0.008(2) -0.017(2) 0.012(2)
C10 0.123(4) 0.092(3) 0.049(3) -0.008(3) -0.014(3) 0.015(3)
C11 0.140(5) 0.098(4) 0.076(4) -0.055(3) -0.024(3) 0.030(3)
C12 0.100(3) 0.044(2) 0.080(3) -0.012(2) -0.023(3) 0.014(2)
C13 0.051(2) 0.0421(18) 0.052(2) -0.0037(18) -0.0062(17) 0.0026(15)
C14 0.0439(19) 0.0257(14) 0.0333(17) 0.0035(14) -0.0023(15) -0.0037(13)
C15 0.0428(19) 0.0265(15) 0.0295(17) 0.0030(13) 0.0006(14) -0.0038(13)
C16 0.044(2) 0.0292(15) 0.0404(19) -0.0009(14) 0.0040(15) -0.0040(14)
C17 0.048(2) 0.054(2) 0.071(3) -0.012(2) 0.0102(19) -0.0037(17)
C18 0.052(2) 0.0350(16) 0.0265(16) -0.0012(14) 0.0008(15) -0.0074(14)
C19 0.055(2) 0.050(2) 0.056(2) 0.0019(18) 0.0001(18) -0.0002(17)
C20 0.047(2) 0.0278(14) 0.0340(16) -0.0027(15) -0.0007(15) -0.0063(14)
C21 0.043(2) 0.0293(15) 0.0280(16) -0.0070(13) -0.0033(13) -0.0075(13)
C22 0.055(2) 0.0309(16) 0.0346(18) -0.0014(14) -0.0074(15) -0.0106(15)
C23 0.056(2) 0.046(2) 0.065(3) 0.0113(19) -0.0130(19) -0.0060(17)
C24 0.046(2) 0.052(2) 0.055(2) 0.0057(18) 0.0015(17) -0.0010(16)
C25 0.0385(17) 0.0345(15) 0.0304(17) -0.0022(14) -0.0007(14) 0.0055(15)
C26 0.0380(17) 0.0303(15) 0.0267(16) -0.0045(13) -0.0022(13) 0.0087(12)
C27 0.0387(19) 0.0354(17) 0.0342(18) 0.0002(14) 0.0016(14) 0.0072(14)
C28 0.0368(19) 0.054(2) 0.067(3) 0.0082(19) 0.0046(17) 0.0029(16)
C29 0.0445(17) 0.0356(15) 0.0292(16) -0.0002(15) -0.0018(14) 0.0093(14)
C30 0.040(2) 0.056(2) 0.079(3) -0.016(2) -0.0123(19) 0.0069(16)
C31 0.0421(19) 0.0303(16) 0.0411(19) -0.0022(14) -0.0051(14) 0.0088(14)
C32 0.0415(18) 0.0268(15) 0.0230(15) 0.0026(13) -0.0008(13) 0.0056(13)
C33 0.0440(19) 0.0274(14) 0.0306(16) 0.0036(13) -0.0029(15) 0.0064(14)
C34 0.050(2) 0.0429(19) 0.047(2) -0.0061(16) 0.0000(16) -0.0020(16)

loop_
_atom_type_symbol
_atom_type_description
_atom_type_scat_dispersion_real
_atom_type_scat_dispersion_imag
_atom_type_scat_source
C C 0.0033 0.0016 'International Tables Vol C Tables 4.2.6.8 and 6.1.1.4'
H H 0.0000 0.0000 'International Tables Vol C Tables 4.2.6.8 and 6.1.1.4'
N N 0.0061 0.0033 'International Tables Vol C Tables 4.2.6.8 and 6.1.1.4'
O O 0.0106 0.0060 'International Tables Vol C Tables 4.2.6.8 and 6.1.1.4'
P P 0.1023 0.0942 'International Tables Vol C Tables 4.2.6.8 and 6.1.1.4'

loop_
_geom_angle_atom_site_label_1
_geom_angle_atom_site_label_2
_geom_angle_atom_site_label_3
_geom_angle
O3 P1 O1 113.43(15)
O3 P1 O2 112.49(13)
O1 P1 O2 105.24(14)
O3 P1 C1 109.52(15)
O1 P1 C1 107.65(14)
O2 P1 C1 108.25(15)
O4 P2 O5 114.78(14)
O4 P2 O6 111.75(13)
O5 P2 O6 104.93(14)
O4 P2 C7 109.24(15)
O5 P2 C7 108.81(14)
O6 P2 C7 106.97(15)
P2 O6 H6E 109.5
P1 O2 H2E 109.5
P1 O1 H1E 109.5
C14 N1 N2 104.9(2)
C16 N2 N1 112.4(2)
C16 N2 H2D 123.8
N1 N2 H2D 123.8
C20 N3 N4 110.5(2)
C20 N3 H3D 124.7
N4 N3 H3D 124.7
C22 N4 N3 107.7(3)
C22 N4 H4D 126.1
N3 N4 H4D 126.1
C25 N5 N6 105.0(2)
C27 N6 N5 112.4(2)
C27 N6 H6D 123.8
N5 N6 H6D 123.8
C31 N7 N8 106.6(2)
N7 N8 C33 111.4(2)
N7 N8 H8D 124.3
C33 N8 H8D 124.3
C2 C1 C6 118.7(4)
C2 C1 P1 122.2(3)
C6 C1 P1 119.0(3)
C1 C2 C3 120.7(4)
C1 C2 H2 119.7
C3 C2 H2 119.7
C2 C3 C4 119.9(4)
C2 C3 H3 120.1
C4 C3 H3 120.1
C5 C4 C3 119.9(4)
C5 C4 H4 120.0
C3 C4 H4 120.0
C4 C5 C6 120.2(5)
C4 C5 H5 119.9
C6 C5 H5 119.9
C5 C6 C1 120.6(4)
C5 C6 H6A 119.7
C1 C6 H6A 119.7
C8 C7 C12 117.1(4)
C8 C7 P2 120.8(3)
C12 C7 P2 122.1(3)
C9 C8 C7 121.9(4)
C9 C8 H8 119.0
C7 C8 H8 119.0
C10 C9 C8 121.3(4)
C10 C9 H9 119.4
C8 C9 H9 119.4
C11 C10 C9 118.5(5)
C11 C10 H10 120.8
C9 C10 H10 120.8
C10 C11 C12 121.9(4)
C10 C11 H11 119.1
C12 C11 H11 119.1
C7 C12 C11 119.3(4)
C7 C12 H12 120.3
C11 C12 H12 120.3
C14 C13 H13A 109.5
C14 C13 H13B 109.5
H13A C13 H13B 109.5
C14 C13 H13C 109.5
H13A C13 H13C 109.5
H13B C13 H13C 109.5
N1 C14 C15 110.7(3)
N1 C14 C13 120.1(3)
C15 C14 C13 129.2(3)
C16 C15 C14 105.4(3)
C16 C15 C18 127.5(3)
C14 C15 C18 127.1(3)
N2 C16 C15 106.6(3)
N2 C16 C17 120.8(3)
C15 C16 C17 132.6(3)
C16 C17 H17A 109.5
C16 C17 H17B 109.5
H17A C17 H17B 109.5
C16 C17 H17C 109.5
H17A C17 H17C 109.5
H17B C17 H17C 109.5
C21 C18 C15 115.1(2)
C21 C18 H18A 108.5
C15 C18 H18A 108.5
C21 C18 H18B 108.5
C15 C18 H18B 108.5
H18A C18 H18B 107.5
C20 C19 H19A 109.5
C20 C19 H19B 109.5
H19A C19 H19B 109.5
C20 C19 H19C 109.5
H19A C19 H19C 109.5
H19B C19 H19C 109.5
N3 C20 C21 107.9(3)
N3 C20 C19 121.8(3)
C21 C20 C19 130.3(3)
C20 C21 C22 105.3(3)
C20 C21 C18 127.2(3)
C22 C21 C18 127.5(3)
N4 C22 C21 108.5(3)
N4 C22 C23 119.6(3)
C21 C22 C23 131.8(3)
C22 C23 H23A 109.5
C22 C23 H23B 109.5
H23A C23 H23B 109.5
C22 C23 H23C 109.5
H23A C23 H23C 109.5
H23B C23 H23C 109.5
C25 C24 H24A 109.5
C25 C24 H24B 109.5
H24A C24 H24B 109.5
C25 C24 H24C 109.5
H24A C24 H24C 109.5
H24B C24 H24C 109.5
N5 C25 C26 110.8(3)
N5 C25 C24 120.4(3)
C26 C25 C24 128.8(3)
C27 C26 C25 104.9(2)
C27 C26 C29 128.0(3)
C25 C26 C29 127.1(3)
N6 C27 C26 106.9(3)
N6 C27 C28 121.1(3)
C26 C27 C28 132.0(3)
C27 C28 H28A 109.5
C27 C28 H28B 109.5
H28A C28 H28B 109.5
C27 C28 H28C 109.5
H28A C28 H28C 109.5
H28B C28 H28C 109.5
C32 C29 C26 115.1(3)
C32 C29 H29A 108.5
C26 C29 H29A 108.5
C32 C29 H29B 108.5
C26 C29 H29B 108.5
H29A C29 H29B 107.5
C31 C30 H30A 109.5
C31 C30 H30B 109.5
H30A C30 H30B 109.5
C31 C30 H30C 109.5
H30A C30 H30C 109.5
H30B C30 H30C 109.5
N7 C31 C32 110.4(3)
N7 C31 C30 120.0(3)
C32 C31 C30 129.5(3)
C31 C32 C33 104.9(2)
C31 C32 C29 128.3(3)
C33 C32 C29 126.7(3)
N8 C33 C32 106.7(3)
N8 C33 C34 122.4(3)
C32 C33 C34 130.9(3)
C33 C34 H34A 109.5
C33 C34 H34B 109.5
H34A C34 H34B 109.5
C33 C34 H34C 109.5
H34A C34 H34C 109.5
H34B C34 H34C 109.5

loop_
_geom_bond_atom_site_label_1
_geom_bond_atom_site_label_2
_geom_bond_distance
P1 O3 1.497(2)
P1 O1 1.527(2)
P1 O2 1.545(2)
P1 C1 1.786(4)
P2 O4 1.496(2)
P2 O5 1.512(2)
P2 O6 1.558(2)
P2 C7 1.789(4)
O6 H6E 0.8200
O2 H2E 0.8200
O1 H1E 0.8200
N1 C14 1.334(4)
N1 N2 1.358(3)
N2 C16 1.344(4)
N2 H2D 0.8600
N3 C20 1.335(4)
N3 N4 1.342(4)
N3 H3D 0.8600
N4 C22 1.341(4)
N4 H4D 0.8600
N5 C25 1.342(4)
N5 N6 1.354(3)
N6 C27 1.349(4)
N6 H6D 0.8600
N7 C31 1.333(4)
N7 N8 1.343(3)
N8 C33 1.345(4)
N8 H8D 0.8600
C1 C2 1.378(5)
C1 C6 1.390(5)
C2 C3 1.383(6)
C2 H2 0.9300
C3 C4 1.388(7)
C3 H3 0.9300
C4 C5 1.363(7)
C4 H4 0.9300
C5 C6 1.383(6)
C5 H5 0.9300
C6 H6A 0.9300
C7 C8 1.372(4)
C7 C12 1.379(5)
C8 C9 1.362(5)
C8 H8 0.9300
C9 C10 1.344(6)
C9 H9 0.9300
C10 C11 1.342(7)
C10 H10 0.9300
C11 C12 1.400(7)
C11 H11 0.9300
C12 H12 0.9300
C13 C14 1.477(4)
C13 H13A 0.9600
C13 H13B 0.9600
C13 H13C 0.9600
C14 C15 1.407(4)
C15 C16 1.375(4)
C15 C18 1.507(4)
C16 C17 1.507(5)
C17 H17A 0.9600
C17 H17B 0.9600
C17 H17C 0.9600
C18 C21 1.502(4)
C18 H18A 0.9700
C18 H18B 0.9700
C19 C20 1.503(4)
C19 H19A 0.9600
C19 H19B 0.9600
C19 H19C 0.9600
C20 C21 1.382(4)
C21 C22 1.407(4)
C22 C23 1.489(5)
C23 H23A 0.9600
C23 H23B 0.9600
C23 H23C 0.9600
C24 C25 1.487(5)
C24 H24A 0.9600
C24 H24B 0.9600
C24 H24C 0.9600
C25 C26 1.412(4)
C26 C27 1.382(4)
C26 C29 1.507(4)
C27 C28 1.486(4)
C28 H28A 0.9600
C28 H28B 0.9600
C28 H28C 0.9600
C29 C32 1.500(4)
C29 H29A 0.9700
C29 H29B 0.9700
C30 C31 1.494(5)
C30 H30A 0.9600
C30 H30B 0.9600
C30 H30C 0.9600
C31 C32 1.394(4)
C32 C33 1.400(4)
C33 C34 1.474(4)
C34 H34A 0.9600
C34 H34B 0.9600
C34 H34C 0.9600

loop_
_geom_torsion_atom_site_label_1
_geom_torsion_atom_site_label_2
_geom_torsion_atom_site_label_3
_geom_torsion_atom_site_label_4
_geom_torsion
C14 N1 N2 C16 -0.3(3)
C20 N3 N4 C22 0.8(3)
C25 N5 N6 C27 -0.1(3)
C31 N7 N8 C33 0.0(3)
O3 P1 C1 C2 -155.1(3)
O1 P1 C1 C2 81.1(3)
O2 P1 C1 C2 -32.2(3)
O3 P1 C1 C6 29.1(3)
O1 P1 C1 C6 -94.6(3)
O2 P1 C1 C6 152.1(3)
C6 C1 C2 C3 -1.9(5)
P1 C1 C2 C3 -177.6(3)
C1 C2 C3 C4 2.2(7)
C2 C3 C4 C5 -1.8(7)
C3 C4 C5 C6 1.2(8)
C4 C5 C6 C1 -0.9(8)
C2 C1 C6 C5 1.2(6)
P1 C1 C6 C5 177.1(4)
O4 P2 C7 C8 178.3(3)
O5 P2 C7 C8 52.3(3)
O6 P2 C7 C8 -60.6(3)
O4 P2 C7 C12 -0.8(4)
O5 P2 C7 C12 -126.8(3)
O6 P2 C7 C12 120.3(3)
C12 C7 C8 C9 0.5(6)
P2 C7 C8 C9 -178.6(3)
C7 C8 C9 C10 -0.8(7)
C8 C9 C10 C11 1.2(8)
C9 C10 C11 C12 -1.3(9)
C8 C7 C12 C11 -0.6(6)
P2 C7 C12 C11 178.5(4)
C10 C11 C12 C7 1.1(8)
N2 N1 C14 C15 -0.1(3)
N2 N1 C14 C13 179.8(3)
N1 C14 C15 C16 0.4(3)
C13 C14 C15 C16 -179.4(3)
N1 C14 C15 C18 179.7(3)
C13 C14 C15 C18 -0.1(5)
N1 N2 C16 C15 0.6(3)
N1 N2 C16 C17 -178.2(3)
C14 C15 C16 N2 -0.6(3)
C18 C15 C16 N2 -179.9(3)
C14 C15 C16 C17 178.0(4)
C18 C15 C16 C17 -1.3(6)
C16 C15 C18 C21 -106.8(4)
C14 C15 C18 C21 74.0(4)
N4 N3 C20 C21 -1.1(3)
N4 N3 C20 C19 178.4(3)
N3 C20 C21 C22 1.0(3)
C19 C20 C21 C22 -178.5(3)
N3 C20 C21 C18 -178.6(3)
C19 C20 C21 C18 1.9(5)
C15 C18 C21 C20 76.9(4)
C15 C18 C21 C22 -102.7(4)
N3 N4 C22 C21 -0.2(3)
N3 N4 C22 C23 -177.3(3)
C20 C21 C22 N4 -0.5(3)
C18 C21 C22 N4 179.1(3)
C20 C21 C22 C23 176.2(3)
C18 C21 C22 C23 -4.2(5)
N6 N5 C25 C26 -0.5(3)
N6 N5 C25 C24 179.9(3)
N5 C25 C26 C27 1.0(3)
C24 C25 C26 C27 -179.5(3)
N5 C25 C26 C29 -179.2(3)
C24 C25 C26 C29 0.3(5)
N5 N6 C27 C26 0.8(3)
N5 N6 C27 C28 -178.3(3)
C25 C26 C27 N6 -1.0(3)
C29 C26 C27 N6 179.2(3)
C25 C26 C27 C28 177.9(3)
C29 C26 C27 C28 -1.9(5)
C27 C26 C29 C32 -106.2(4)
C25 C26 C29 C32 74.0(4)
N8 N7 C31 C32 0.4(3)
N8 N7 C31 C30 -177.0(3)
N7 C31 C32 C33 -0.6(3)
C30 C31 C32 C33 176.5(3)
N7 C31 C32 C29 176.4(3)
C30 C31 C32 C29 -6.4(5)
C26 C29 C32 C31 -103.3(4)
C26 C29 C32 C33 73.1(4)
N7 N8 C33 C32 -0.4(3)
N7 N8 C33 C34 178.3(3)
C31 C32 C33 N8 0.6(3)
C29 C32 C33 N8 -176.5(3)
C31 C32 C33 C34 -177.9(3)
C29 C32 C33 C34 4.9(5)
